data_4321151
loop_
_publ_author_name
'Fu Qiang Huang'
'Paul Brazis'
'Carl R. Kannewurf'
'James A. Ibers'

_publ_section_title
;
 Syntheses, Structures, and Physical Properties of LnAsTe (Ln = La, Pr,
 Sm, Gd, Dy, Er)
;
_journal_name_full 'Inorganic Chemistry'
_journal_page_first 3176
_journal_page_last 3180
_journal_paper_doi 10.1021/ic000187v
_journal_volume 39
_journal_year 2000
_chemical_formula_sum 'As Sm Te'
_chemical_formula_weight 352.87
_chemical_name_systematic
; 
Samarium Asernic Telluride 
;
_space_group_IT_number 62
_symmetry_cell_setting orthorhombic
_symmetry_space_group_name_Hall '-P 2ac 2n'
_symmetry_space_group_name_H-M 'P n m a'
_atom_sites_solution_hydrogens geom
_atom_sites_solution_primary direct
_atom_sites_solution_secondary difmap
_audit_creation_method SHELXL-97
_cell_angle_alpha 90.00
_cell_angle_beta 90.00
_cell_angle_gamma 90.00
_cell_formula_units_Z 4
_cell_length_a 7.6180(16)
_cell_length_b 4.0821(9)
_cell_length_c 9.991(2)
_cell_measurement_temperature 293(2)
_cell_volume 310.69(11)
_computing_cell_refinement 'SMART version 5.054 (Bruker, 1999)'
_computing_data_collection 'SMART version 5.054 (Bruker, 1999)'
_computing_data_reduction 'SAINT-Plus version 6.0 (Bruker, 1999)'
_computing_molecular_graphics 'SHELXTL-97 (Sheldrick, 1997)'
_computing_publication_material 'SHELXTL-97 (Sheldrick, 1997)'
_computing_structure_refinement 'SHELXL-97 (Sheldrick, 1997)'
_computing_structure_solution 'SHELXS-97 (Sheldrick, 1990)'
_diffrn_ambient_temperature 153(2)
_diffrn_measured_fraction_theta_full 0.954
_diffrn_measured_fraction_theta_max 0.954
_diffrn_measurement_device_type 'Bruker Smart 1000 CCD'
_diffrn_measurement_method \w
_diffrn_radiation_monochromator graphite
_diffrn_radiation_source 'standard-focus sealed tube'
_diffrn_radiation_type MoK\a
_diffrn_radiation_wavelength 0.71073
_diffrn_reflns_av_R_equivalents 0.0336
_diffrn_reflns_av_sigmaI/netI 0.0195
_diffrn_reflns_limit_h_max 9
_diffrn_reflns_limit_h_min -10
_diffrn_reflns_limit_k_max 5
_diffrn_reflns_limit_k_min -5
_diffrn_reflns_limit_l_max 13
_diffrn_reflns_limit_l_min -10
_diffrn_reflns_number 1794
_diffrn_reflns_theta_full 28.21
_diffrn_reflns_theta_max 28.21
_diffrn_reflns_theta_min 3.36
_diffrn_standards_decay_% <2
_exptl_absorpt_coefficient_mu 38.338
_exptl_absorpt_correction_T_max 0.178
_exptl_absorpt_correction_T_min 0.028
_exptl_absorpt_process_details 'face indexed (Sheldrick, 1997)'
_exptl_crystal_colour black
_exptl_crystal_density_diffrn 7.544
_exptl_crystal_density_method 'not measured'
_exptl_crystal_description needle
_exptl_crystal_F_000 588
_exptl_crystal_size_max 0.292
_exptl_crystal_size_mid 0.015
_exptl_crystal_size_min 0.009
_refine_diff_density_max 2.168
_refine_diff_density_min -2.257
_refine_diff_density_rms 0.582
_refine_ls_extinction_coef 0.0206(10)
_refine_ls_extinction_expression Fc^*^=kFc[1+0.001xFc^2^\l^3^/sin(2\q)]^-1/4^
_refine_ls_extinction_method SHELXL
_refine_ls_goodness_of_fit_ref 1.280
_refine_ls_hydrogen_treatment mixed
_refine_ls_matrix_type full
_refine_ls_number_parameters 20
_refine_ls_number_reflns 419
_refine_ls_number_restraints 0
_refine_ls_restrained_S_all 1.280
_refine_ls_R_factor_all 0.0287
_refine_ls_R_factor_gt 0.0270
_refine_ls_shift/su_max 0.001
_refine_ls_shift/su_mean 0.000
_refine_ls_structure_factor_coef Fsqd
_refine_ls_weighting_details
; calc 
 [1.00000+0.00000exp(0.00(sin\q/\l)^2^)]/ 
   [\s^2^(Fo^2^)+0.0000+0.0000*P+(0.0400P)^2^+0.0000sin\q/\l] 
 where P = 1.00000Fo^2^ + 0.00000Fc^2^ 
;
_refine_ls_weighting_scheme calc
_refine_ls_wR_factor_gt 0.0664
_refine_ls_wR_factor_ref 0.0670
_reflns_number_gt 402
_reflns_number_total 419
_reflns_threshold_expression >2sigma(I)
_cod_data_source_file ic000187v_3.cif
_cod_data_source_block sm
_cod_depositor_comments
;
The following automatic conversions were performed:

'_symmetry_cell_setting' value 'Orthorhombic' changed to
'orthorhombic' according to the built-in table from CIF Core
dictionary named 'cif_core.dic' version 2.4.1 from 2010-06-29.

Automatic conversion script
Id: cif_fix_values 1646 2011-03-28 12:23:43Z adriana 
;
_cod_original_cell_volume 310.71(11)
_cod_database_code 4321151

loop_
_symmetry_equiv_pos_as_xyz
'x, y, z'
'-x+1/2, -y, z+1/2'
'-x, y+1/2, -z'
'x+1/2, -y+1/2, -z+1/2'
'-x, -y, -z'
'x-1/2, y, -z-1/2'
'x, -y-1/2, z'
'-x-1/2, y-1/2, z-1/2'

loop_
_atom_site_label
_atom_site_type_symbol
_atom_site_fract_x
_atom_site_fract_y
_atom_site_fract_z
_atom_site_U_iso_or_equiv
_atom_site_adp_type
_atom_site_occupancy
_atom_site_symmetry_multiplicity
_atom_site_calc_flag
_atom_site_refinement_flags
_atom_site_disorder_assembly
_atom_site_disorder_group
Sm Sm 0.22726(5) 0.2500 0.34182(3) 0.0060(2) Uani 1 2 d S . .
As As 0.09371(8) 0.2500 0.03897(7) 0.0064(2) Uani 1 2 d S . .
Te Te 0.08757(6) 0.2500 0.64910(4) 0.0060(2) Uani 1 2 d S . .

loop_
_atom_site_aniso_label
_atom_site_aniso_U_11
_atom_site_aniso_U_22
_atom_site_aniso_U_33
_atom_site_aniso_U_23
_atom_site_aniso_U_13
_atom_site_aniso_U_12
Sm 0.0063(3) 0.0049(3) 0.0068(3) 0.000 0.00000(10) 0.000
As 0.0072(4) 0.0068(4) 0.0051(4) 0.000 0.0007(2) 0.000
Te 0.0065(3) 0.0050(3) 0.0064(3) 0.000 -0.00032(13) 0.000

loop_
_atom_type_symbol
_atom_type_description
_atom_type_scat_dispersion_real
_atom_type_scat_dispersion_imag
_atom_type_scat_source
As As 0.0499 2.0058 'International Tables Vol C Tables 4.2.6.8 and 6.1.1.4'
Te Te -0.5308 1.6751 'International Tables Vol C Tables 4.2.6.8 and 6.1.1.4'
Sm Sm -0.1638 3.4418 'International Tables Vol C Tables 4.2.6.8 and 6.1.1.4'

loop_
_geom_angle_atom_site_label_1
_geom_angle_atom_site_label_2
_geom_angle_atom_site_label_3
_geom_angle
_geom_angle_site_symmetry_1
_geom_angle_site_symmetry_3
_geom_angle_publ_flag
As Sm Te 80.066(17) 6_656 2_554 ?
As Sm Te 80.066(17) 6_656 2_564 ?
Te Sm Te 81.07(2) 2_554 2_564 ?
As Sm As 49.897(16) 6_656 2_565 ?
Te Sm As 127.63(2) 2_554 2_565 ?
Te Sm As 76.56(2) 2_564 2_565 ?
As Sm As 49.897(16) 6_656 2 ?
Te Sm As 76.56(2) 2_554 2 ?
Te Sm As 127.63(2) 2_564 2 ?
As Sm As 80.86(2) 2_565 2 ?
As Sm Te 133.542(14) 6_656 5_556 ?
Te Sm Te 86.477(15) 2_554 5_556 ?
Te Sm Te 141.314(14) 2_564 5_556 ?
As Sm Te 137.051(19) 2_565 5_556 ?
As Sm Te 83.785(17) 2 5_556 ?
As Sm Te 133.542(14) 6_656 5_566 ?
Te Sm Te 141.314(14) 2_554 5_566 ?
Te Sm Te 86.477(15) 2_564 5_566 ?
As Sm Te 83.785(17) 2_565 5_566 ?
As Sm Te 137.051(19) 2 5_566 ?
Te Sm Te 80.76(2) 5_556 5_566 ?
As Sm As 131.69(2) 6_656 . ?
Te Sm As 64.023(16) 2_554 . ?
Te Sm As 64.023(16) 2_564 . ?
As Sm As 136.997(13) 2_565 . ?
As Sm As 136.997(13) 2 . ?
Te Sm As 77.566(14) 5_556 . ?
Te Sm As 77.566(14) 5_566 . ?
As Sm Te 86.01(2) 6_656 . ?
Te Sm Te 136.585(11) 2_554 . ?
Te Sm Te 136.585(11) 2_564 . ?
As Sm Te 63.293(18) 2_565 . ?
As Sm Te 63.293(18) 2 . ?
Te Sm Te 73.948(13) 5_556 . ?
Te Sm Te 73.948(13) 5_566 . ?
As Sm Te 142.30(2) . . ?
As Sm Sm 90.0 6_656 1_545 ?
Te Sm Sm 49.467(10) 2_554 1_545 ?
Te Sm Sm 130.533(10) 2_564 1_545 ?
As Sm Sm 130.428(11) 2_565 1_545 ?
As Sm Sm 49.572(11) 2 1_545 ?
Te Sm Sm 49.622(11) 5_556 1_545 ?
Te Sm Sm 130.378(11) 5_566 1_545 ?
As Sm Sm 90.0 . 1_545 ?
Te Sm Sm 90.0 . 1_545 ?
As Sm Sm 90.0 6_656 1_565 ?
Te Sm Sm 130.533(10) 2_554 1_565 ?
Te Sm Sm 49.467(10) 2_564 1_565 ?
As Sm Sm 49.572(11) 2_565 1_565 ?
As Sm Sm 130.428(11) 2 1_565 ?
Te Sm Sm 130.378(11) 5_556 1_565 ?
Te Sm Sm 49.622(11) 5_566 1_565 ?
As Sm Sm 90.0 . 1_565 ?
Te Sm Sm 90.0 . 1_565 ?
Sm Sm Sm 180.000(11) 1_545 1_565 ?
As As As 102.90(5) 5 5_565 ?
As As Sm 67.29(3) 5 6_556 ?
As As Sm 67.29(3) 5_565 6_556 ?
As As Sm 62.82(2) 5 2_554 ?
As As Sm 123.88(4) 5_565 2_554 ?
Sm As Sm 130.103(16) 6_556 2_554 ?
As As Sm 123.88(4) 5 2_564 ?
As As Sm 62.82(2) 5_565 2_564 ?
Sm As Sm 130.103(16) 6_556 2_564 ?
Sm As Sm 80.86(2) 2_554 2_564 ?
As As Sm 117.21(3) 5 . ?
As As Sm 117.21(3) 5_565 . ?
Sm As Sm 85.48(2) 6_556 . ?
Sm As Sm 117.073(19) 2_554 . ?
Sm As Sm 117.073(19) 2_564 . ?
Sm Te Sm 81.07(2) 2_565 2 ?
Sm Te Sm 138.183(17) 2_565 5_556 ?
Sm Te Sm 84.448(15) 2 5_556 ?
Sm Te Sm 84.448(15) 2_565 5_566 ?
Sm Te Sm 138.183(17) 2 5_566 ?
Sm Te Sm 80.76(2) 5_556 5_566 ?
Sm Te Sm 115.607(16) 2_565 . ?
Sm Te Sm 115.607(16) 2 . ?
Sm Te Sm 106.052(13) 5_556 . ?
Sm Te Sm 106.052(13) 5_566 . ?

loop_
_geom_bond_atom_site_label_1
_geom_bond_atom_site_label_2
_geom_bond_distance
_geom_bond_site_symmetry_2
_geom_bond_publ_flag
Sm As 3.0351(9) 6_656 ?
Sm Te 3.1406(6) 2_554 ?
Sm Te 3.1406(6) 2_564 ?
Sm As 3.1474(7) 2_565 ?
Sm As 3.1474(7) 2 ?
Sm Te 3.1506(6) 5_556 ?
Sm Te 3.1506(6) 5_566 ?
Sm As 3.1924(9) . ?
Sm Te 3.2494(8) . ?
Sm Sm 4.0821(9) 1_545 ?
Sm Sm 4.0821(9) 1_565 ?
As As 2.6098(9) 5 ?
As As 2.6098(9) 5_565 ?
As Sm 3.0351(9) 6_556 ?
As Sm 3.1474(7) 2_554 ?
As Sm 3.1474(7) 2_564 ?
Te Sm 3.1406(6) 2_565 ?
Te Sm 3.1406(6) 2 ?
Te Sm 3.1506(7) 5_556 ?
Te Sm 3.1506(6) 5_566 ?
